data_4342038
loop_
_publ_author_name
'Artetxe, Be\~nat'
'Reinoso, Santiago'
'San Felices, Leire'
'Lezama, Luis'
'Pache, Aroa'
'Vicent, Cristian'
'Guti\'errez-Zorrilla, Juan M'

_publ_section_title
;
 Rearrangement of a Krebs-Type Polyoxometalate upon Coordination of
 N,O-Bis(bidentate) Ligands.
;
_journal_issue 2
_journal_name_full 'Inorganic chemistry'
_journal_page_first 409
_journal_page_last 411
_journal_paper_doi 10.1021/ic5026729
_journal_volume 54
_journal_year 2015
_chemical_compound_source 'synthesis as described'
_chemical_formula_moiety 'C12 H190 N4 Na24 Ni4 O241 Sb4 W40'
_chemical_formula_sum 'C12 H190 N4 Na24 Ni4 O241 Sb4 W40'
_chemical_formula_weight 12875.28
_chemical_name_systematic
;
 ?
;
_space_group_IT_number 15
_symmetry_cell_setting monoclinic
_symmetry_Int_Tables_number 15
_symmetry_space_group_name_Hall '-C 2yc'
_symmetry_space_group_name_H-M 'C 1 2/c 1'
_atom_sites_solution_hydrogens geom
_atom_sites_solution_primary direct
_atom_sites_solution_secondary difmap
_audit_creation_date 2014-01-28T22:02:38-00:00
_audit_creation_method 'WinGX routine CIF_UPDATE'
_cell_angle_alpha 90
_cell_angle_beta 94.788(2)
_cell_angle_gamma 90
_cell_formula_units_Z 4
_cell_length_a 43.6689(7)
_cell_length_b 19.2964(3)
_cell_length_c 26.5627(4)
_cell_measurement_reflns_used 32512
_cell_measurement_temperature 100(2)
_cell_measurement_theta_max 74.206
_cell_measurement_theta_min 3.013
_cell_measurement_wavelength 1.5418
_cell_volume 22305.0(6)
_computing_cell_refinement
;
        CrysAlisPro, Agilent Technologies,
        Version 1.171.35.21 (release 20-01-2012 CrysAlis171 .NET)
        (compiled Jan 23 2012,18:06:46)
;
_computing_data_collection
;
        CrysAlisPro, Agilent Technologies,
        Version 1.171.35.21 (release 20-01-2012 CrysAlis171 .NET)
        (compiled Jan 23 2012,18:06:46)
;
_computing_data_reduction
;
        CrysAlisPro, Agilent Technologies,
        Version 1.171.35.21 (release 20-01-2012 CrysAlis171 .NET)
        (compiled Jan 23 2012,18:06:46)
;
_computing_molecular_graphics 'Ortep-3 for Windows (Farrugia, 1997)'
_computing_publication_material 'WinGX publication routines (Farrugia, 1999)'
_computing_structure_refinement 'SHELXL-97 (Sheldrick, 2008)'
_computing_structure_solution 'OLEX2 (Dolomanov, 2009)'
_diffrn_ambient_temperature 100(2)
_diffrn_detector 'CCD plate'
_diffrn_detector_area_resol_mean 5.2012
_diffrn_detector_type Atlas
_diffrn_measured_fraction_theta_full 1
_diffrn_measured_fraction_theta_max 1
_diffrn_measurement_device '\k-geometry diffractometer'
_diffrn_measurement_device_type 'SuperNova, Single source at offset'
_diffrn_measurement_method '\w scans'
_diffrn_orient_matrix_UB_11 -0.0103365
_diffrn_orient_matrix_UB_12 0.0727109
_diffrn_orient_matrix_UB_13 0.0156127
_diffrn_orient_matrix_UB_21 0.0063972
_diffrn_orient_matrix_UB_22 -0.0198664
_diffrn_orient_matrix_UB_23 0.0560613
_diffrn_orient_matrix_UB_31 0.0332358
_diffrn_orient_matrix_UB_32 0.0264292
_diffrn_orient_matrix_UB_33 -0.0006931
_diffrn_radiation_monochromator mirror
_diffrn_radiation_probe x-ray
_diffrn_radiation_source 'SuperNova (Cu) X-ray Source'
_diffrn_radiation_type CuK\a
_diffrn_radiation_wavelength 1.54184
_diffrn_reflns_av_R_equivalents 0.0718
_diffrn_reflns_av_unetI/netI 0.0477
_diffrn_reflns_limit_h_max 52
_diffrn_reflns_limit_h_min -33
_diffrn_reflns_limit_k_max 23
_diffrn_reflns_limit_k_min -23
_diffrn_reflns_limit_l_max 31
_diffrn_reflns_limit_l_min -31
_diffrn_reflns_number 80184
_diffrn_reflns_theta_full 67
_diffrn_reflns_theta_max 67
_diffrn_reflns_theta_min 2.5
_exptl_absorpt_coefficient_mu 42.745
_exptl_absorpt_correction_T_max 0.328
_exptl_absorpt_correction_T_min 0.015
_exptl_absorpt_correction_type analytical
_exptl_absorpt_process_details
;
        CrysAlisPro, Agilent Technologies,
        Version 1.171.36.24 (release 03-12-2012 CrysAlis171 .NET)
        (compiled Dec  3 2012,18:21:49)
Analytical numeric absorption correction using a multifaceted crystal
                        model based on expressions derived by R.C. Clark & J.S.
        (Clark, R. C. & Reid, J. S. (1995). Acta Cryst. A51, 887-897)
;
_exptl_crystal_colour green
_exptl_crystal_density_diffrn 3.834
_exptl_crystal_density_method 'not measured'
_exptl_crystal_description needle
_exptl_crystal_F_000 23032
_exptl_crystal_size_max 0.496
_exptl_crystal_size_mid 0.0395
_exptl_crystal_size_min 0.0391
_platon_squeeze_details
;
The final structural solution contained large solvent accesible voids 
that have been analyzed using the SQUEEZE tool as shown above. These voids 
can host the number of Na ions and water molecules determined by elemental 
and thermal analyses and included in the formula that have not
been located in the structure and that are responsible for the large
disagreement between the formula and the atom count. The hkl 
reflection file generated with SQUEEZE contained only 6936 reflections, 
5807 of which observed. Refinement of the structural model using this file 
lead to a significant improvement of the final agreement factors, but also 
resulted in the following issues among others. a. the Ni1 atom could not be 
refined anisotropically unless using ISOR restraints tighter than the 
standard. b. the precision of the metal-ligand bonds decreased remarkably 
with the standard deviation values becoming associated with the second 
decimal instead of being associated with the third decimal as in the 
original solution. c. the C(sp2)-C(sp2) bonds lengthened considerably 
generating new alerts of type A and B when validating the corresponding 
CIF file, which would require the use of additional restraints in the 
refinement. Taking these issues into account, we decided to report the 
results obtained upon refinement of our structural model using the original 
hkl file that contains all 19886 reflections.
;
_refine_diff_density_max 2.675
_refine_diff_density_min -1.674
_refine_diff_density_rms 0.394
_refine_ls_extinction_method none
_refine_ls_goodness_of_fit_ref 1.098
_refine_ls_hydrogen_treatment constr
_refine_ls_matrix_type full
_refine_ls_number_parameters 693
_refine_ls_number_reflns 19886
_refine_ls_number_restraints 0
_refine_ls_restrained_S_all 1.098
_refine_ls_R_factor_all 0.0763
_refine_ls_R_factor_gt 0.0635
_refine_ls_shift/su_max 0.004
_refine_ls_shift/su_mean 0
_refine_ls_structure_factor_coef Fsqd
_refine_ls_weighting_details 'calc w=1/[\s^2^(Fo^2^)+(0.0784P)^2^+1625.1554P] where P=(Fo^2^+2Fc^2^)/3'
_refine_ls_weighting_scheme calc
_refine_ls_wR_factor_gt 0.1649
_refine_ls_wR_factor_ref 0.1789
_reflns_number_gt 16628
_reflns_number_total 19886
_reflns_threshold_expression >2sigma(I)
_cod_data_source_file ic5026729_si_002.cif
_cod_data_source_block NaNi4
_cod_depositor_comments 'Adding full bibliography for 4342038.cif.'
_cod_database_code 4342038

loop_
_symmetry_equiv_pos_as_xyz
'x, y, z'
'-x, y, -z+1/2'
'x+1/2, y+1/2, z'
'-x+1/2, y+1/2, -z+1/2'
'-x, -y, -z'
'x, -y, z-1/2'
'-x+1/2, -y+1/2, -z'
'x+1/2, -y+1/2, z-1/2'

loop_
_atom_site_label
_atom_site_type_symbol
_atom_site_fract_x
_atom_site_fract_y
_atom_site_fract_z
_atom_site_U_iso_or_equiv
_atom_site_adp_type
_atom_site_occupancy
_atom_site_symmetry_multiplicity
_atom_site_calc_flag
_atom_site_refinement_flags
W1 W 0.633653(18) 0.93705(4) 0.45287(3) 0.03474(18) Uani 1 1 d .
W2 W 0.61664(2) 1.10208(5) 0.42579(3) 0.03800(19) Uani 1 1 d .
W3 W 0.68854(2) 1.04625(5) 0.41415(3) 0.0400(2) Uani 1 1 d .
W4 W 0.552632(18) 1.04467(4) 0.33800(3) 0.03450(18) Uani 1 1 d .
W5 W 0.573988(18) 1.02907(4) 0.22237(3) 0.03442(18) Uani 1 1 d .
W6 W 0.60026(2) 1.16189(4) 0.29540(3) 0.03792(19) Uani 1 1 d .
W7 W 0.655338(19) 0.98685(5) 0.20215(3) 0.03843(19) Uani 1 1 d .
W8 W 0.705570(19) 0.95017(5) 0.29968(3) 0.0405(2) Uani 1 1 d .
W9 W 0.68154(2) 1.11062(5) 0.28317(3) 0.0421(2) Uani 1 1 d .
W10 W 0.680396(19) 0.81490(5) 0.37736(3) 0.03816(19) Uani 1 1 d .
W11 W 0.596542(18) 0.75484(4) 0.31021(3) 0.03309(17) Uani 1 1 d .
W12 W 0.55022(2) 0.62761(5) 0.34280(3) 0.0405(2) Uani 1 1 d .
W13 W 0.62265(2) 0.58156(5) 0.32730(3) 0.0436(2) Uani 1 1 d .
W14 W 0.53058(2) 0.72008(5) 0.45633(3) 0.0406(2) Uani 1 1 d .
W15 W 0.57959(2) 0.68064(5) 0.55400(3) 0.0469(2) Uani 1 1 d .
W16 W 0.55470(2) 0.55665(5) 0.47012(4) 0.0505(2) Uani 1 1 d .
W17 W 0.65967(2) 0.64595(5) 0.53715(3) 0.0473(2) Uani 1 1 d .
W18 W 0.68452(2) 0.63784(5) 0.42223(3) 0.0427(2) Uani 1 1 d .
W19 W 0.63787(2) 0.51502(5) 0.45734(4) 0.0515(2) Uani 1 1 d .
W20 W 0.66552(2) 0.70438(5) 0.28594(3) 0.0421(2) Uani 1 1 d .
Sb1 Sb 0.62428(2) 0.96220(6) 0.32142(4) 0.0323(2) Uani 1 1 d .
Sb2 Sb 0.61062(3) 0.71416(6) 0.43675(4) 0.0362(2) Uani 1 1 d .
Ni1 Ni 0.55681(7) 0.87559(16) 0.39579(10) 0.0345(6) Uani 1 1 d .
Ni2 Ni 0.59403(7) 0.86018(16) 0.19183(10) 0.0349(6) Uani 1 1 d .
N1 N 0.5115(3) 0.8576(7) 0.3671(5) 0.031(3) Uiso 1 1 d .
C2 C 0.4906(4) 0.8922(10) 0.3906(7) 0.039(4) Uiso 1 1 d .
C3 C 0.5406(4) 0.8805(9) 0.1238(7) 0.038(4) Uiso 1 1 d .
N4 N 0.5494(3) 0.8402(7) 0.1631(5) 0.033(3) Uiso 1 1 d .
C5 C 0.4722(4) 0.8089(9) 0.3130(7) 0.033(3) Uiso 1 1 d .
H5 H 0.4665 0.7818 0.2838 0.039 Uiso 1 1 calc R
C6 C 0.5027(4) 0.8149(9) 0.3294(7) 0.037(4) Uiso 1 1 d .
H6 H 0.5176 0.7883 0.3138 0.044 Uiso 1 1 calc R
O4L O 0.5665(3) 0.9198(7) 0.0514(5) 0.041(3) Uiso 1 1 d .
O2L O 0.4883(3) 0.9912(6) 0.4454(5) 0.037(3) Uiso 1 1 d .
C7 C 0.5051(4) 0.9451(9) 0.4286(7) 0.034(4) Uiso 1 1 d .
C8 C 0.5682(4) 0.9094(9) 0.0973(7) 0.038(4) Uiso 1 1 d .
O1L O 0.5334(3) 0.9376(6) 0.4417(4) 0.033(2) Uiso 1 1 d .
O3L O 0.5925(3) 0.9143(6) 0.1262(5) 0.037(3) Uiso 1 1 d .
Na1 Na 0.63863(18) 0.8302(4) 0.5820(3) 0.0413(17) Uiso 0.9 1 d P
Na2 Na 0.54116(18) 1.0499(4) 0.4784(3) 0.0471(17) Uiso 1 1 d .
Na3 Na 0.47515(16) 1.0996(4) 0.4011(3) 0.0338(15) Uiso 0.9 1 d P
Na4 Na 0.62493(18) 1.0437(4) 0.5648(3) 0.0402(17) Uiso 0.9 1 d P
Na5 Na 0.4770(4) 0.6498(8) 0.6524(6) 0.046(3) Uiso 0.5 1 d P
Na6 Na 0.5720(4) 0.4017(9) 0.6313(7) 0.067(4) Uiso 0.6 1 d P
Na7 Na 0.5395(4) 0.5521(9) 0.6130(7) 0.059(4) Uiso 0.5 1 d P
Na8 Na 0.6522(7) 0.4147(16) 0.2431(12) 0.085(8) Uiso 0.4 1 d P
O1 O 0.6127(3) 0.7803(8) 0.1517(6) 0.053(3) Uiso 1 1 d .
O1M O 0.5974(3) 0.9065(6) 0.4285(5) 0.039(3) Uiso 1 1 d .
O1S O 0.6379(3) 1.0089(6) 0.3869(5) 0.039(3) Uiso 1 1 d .
O1T O 0.6406(3) 0.8961(7) 0.5103(5) 0.045(3) Uiso 1 1 d .
O2S O 0.5981(2) 1.0440(6) 0.3008(4) 0.031(2) Uiso 1 1 d .
O2T O 0.6052(3) 1.1658(7) 0.4663(6) 0.051(3) Uiso 1 1 d .
O3S O 0.6589(3) 1.0049(6) 0.2870(5) 0.037(3) Uiso 1 1 d .
O3T O 0.7216(3) 1.0781(7) 0.4433(5) 0.047(3) Uiso 1 1 d .
O4M O 0.5586(3) 0.9541(7) 0.3453(5) 0.041(3) Uiso 1 1 d .
O4T O 0.5167(3) 1.0606(7) 0.3583(5) 0.045(3) Uiso 1 1 d .
O5M O 0.5765(3) 0.9386(6) 0.2325(5) 0.036(3) Uiso 1 1 d .
O5T O 0.5546(3) 1.0400(7) 0.1636(5) 0.041(3) Uiso 1 1 d .
O6T O 0.5994(3) 1.2512(8) 0.2893(6) 0.054(3) Uiso 1 1 d .
O7M O 0.6361(3) 0.8983(7) 0.2170(5) 0.041(3) Uiso 1 1 d .
O7T O 0.6613(3) 0.9777(7) 0.1392(5) 0.046(3) Uiso 1 1 d .
O8T O 0.7412(3) 0.9107(7) 0.3035(5) 0.049(3) Uiso 1 1 d .
O9T O 0.7030(3) 1.1831(8) 0.2718(6) 0.055(4) Uiso 1 1 d .
O10T O 0.7156(3) 0.8367(7) 0.4072(5) 0.047(3) Uiso 1 1 d .
O11M O 0.5793(3) 0.8122(6) 0.3508(4) 0.033(2) Uiso 1 1 d .
O11S O 0.5983(3) 0.6714(6) 0.3685(5) 0.039(3) Uiso 1 1 d .
O11T O 0.5946(3) 0.7972(6) 0.2517(5) 0.039(3) Uiso 1 1 d .
O12 O 0.6204(3) 1.0249(7) 0.4755(5) 0.041(3) Uiso 1 1 d .
O12S O 0.5772(3) 0.6652(7) 0.4691(5) 0.041(3) Uiso 1 1 d .
O12T O 0.5181(3) 0.5935(7) 0.3091(5) 0.048(3) Uiso 1 1 d .
O13 O 0.6776(3) 0.9805(7) 0.4602(5) 0.043(3) Uiso 1 1 d .
O13S O 0.6385(3) 0.6360(7) 0.4572(5) 0.041(3) Uiso 1 1 d .
O13T O 0.6378(3) 0.5246(8) 0.2858(6) 0.054(3) Uiso 1 1 d .
O14M O 0.5536(3) 0.7950(6) 0.4447(5) 0.036(3) Uiso 1 1 d .
O14T O 0.4933(3) 0.7510(7) 0.4529(5) 0.047(3) Uiso 1 1 d .
O15A O 0.5722(4) 0.6769(10) 0.6170(7) 0.070(5) Uiso 1 1 d .
O15B O 0.5947(3) 0.7640(8) 0.5480(6) 0.051(3) Uiso 1 1 d .
O16T O 0.5359(4) 0.4775(10) 0.4744(7) 0.071(5) Uiso 1 1 d .
O17A O 0.6811(4) 0.6299(8) 0.5938(6) 0.058(4) Uiso 1 1 d .
O17B O 0.6578(3) 0.7365(7) 0.5333(5) 0.048(3) Uiso 1 1 d .
O18T O 0.7213(4) 0.6355(8) 0.4027(6) 0.056(4) Uiso 1 1 d .
O19T O 0.6433(4) 0.4266(10) 0.4555(7) 0.071(5) Uiso 1 1 d .
O20A O 0.6852(3) 0.6339(8) 0.2623(6) 0.054(3) Uiso 1 1 d .
O20B O 0.6614(3) 0.7611(7) 0.2356(5) 0.048(3) Uiso 1 1 d .
O23 O 0.6605(3) 1.1131(7) 0.4391(5) 0.041(3) Uiso 1 1 d .
O24 O 0.5779(3) 1.0667(6) 0.3995(5) 0.036(3) Uiso 1 1 d .
O26 O 0.6195(3) 1.1502(7) 0.3643(5) 0.042(3) Uiso 1 1 d .
O38 O 0.7040(3) 0.9820(6) 0.3699(5) 0.038(3) Uiso 1 1 d .
O39 O 0.6835(3) 1.1079(7) 0.3523(5) 0.044(3) Uiso 1 1 d .
O45 O 0.5413(3) 1.0443(7) 0.2660(5) 0.041(3) Uiso 1 1 d .
O46 O 0.5634(3) 1.1460(6) 0.3223(5) 0.040(3) Uiso 1 1 d .
O56 O 0.5844(3) 1.1334(6) 0.2310(5) 0.039(3) Uiso 1 1 d .
O57 O 0.6173(3) 1.0262(6) 0.2011(5) 0.038(3) Uiso 1 1 d .
O69 O 0.6426(3) 1.1456(7) 0.2763(5) 0.044(3) Uiso 1 1 d .
O78 O 0.6933(3) 0.9395(7) 0.2305(5) 0.044(3) Uiso 1 1 d .
O79 O 0.6762(3) 1.0741(7) 0.2138(5) 0.042(3) Uiso 1 1 d .
O89 O 0.7160(3) 1.0437(7) 0.2875(5) 0.040(3) Uiso 1 1 d .
O100 O 0.6959(3) 0.7461(7) 0.3285(5) 0.041(3) Uiso 1 1 d .
O101 O 0.6542(3) 0.8701(6) 0.4104(5) 0.036(3) Uiso 1 1 d .
O108 O 0.6797(3) 0.8772(7) 0.3201(5) 0.040(3) Uiso 1 1 d .
O112 O 0.5607(3) 0.6966(6) 0.2945(5) 0.038(3) Uiso 1 1 d .
O113 O 0.6226(3) 0.6667(7) 0.2813(5) 0.041(3) Uiso 1 1 d .
O120 O 0.6390(3) 0.7701(6) 0.3341(5) 0.036(3) Uiso 1 1 d .
O123 O 0.5807(3) 0.5708(7) 0.3082(5) 0.046(3) Uiso 1 1 d .
O124 O 0.5338(3) 0.6907(6) 0.3839(5) 0.039(3) Uiso 1 1 d .
O126 O 0.5576(3) 0.5643(7) 0.3963(6) 0.049(3) Uiso 1 1 d .
O138 O 0.6600(3) 0.6320(7) 0.3569(5) 0.045(3) Uiso 1 1 d .
O139 O 0.6226(3) 0.5320(8) 0.3846(6) 0.053(3) Uiso 1 1 d .
O145 O 0.5377(3) 0.7131(7) 0.5267(6) 0.049(3) Uiso 1 1 d .
O146 O 0.5216(3) 0.6168(7) 0.4594(5) 0.048(3) Uiso 1 1 d .
O156 O 0.5612(3) 0.5802(8) 0.5367(6) 0.052(3) Uiso 1 1 d .
O157 O 0.6186(3) 0.6339(8) 0.5544(6) 0.053(3) Uiso 1 1 d .
O169 O 0.5969(3) 0.5233(8) 0.4717(6) 0.051(3) Uiso 1 1 d .
O178 O 0.6946(3) 0.6422(7) 0.4923(5) 0.047(3) Uiso 1 1 d .
O179 O 0.6560(3) 0.5387(8) 0.5190(6) 0.051(3) Uiso 1 1 d .
O180 O 0.6746(3) 0.7350(6) 0.4190(5) 0.038(3) Uiso 1 1 d .
O189 O 0.6765(3) 0.5418(8) 0.4280(6) 0.052(3) Uiso 1 1 d .
O1W O 0.5 0.9209(12) 0.25 0.044(5) Uiso 0.8 2 d SP
O2W O 0.6086(3) 0.9339(7) 0.5936(5) 0.046(3) Uiso 1 1 d .
O3W O 0.6279(7) 0.7895(15) 0.6634(11) 0.093(8) Uiso 0.8 1 d P
O4W O 0.6886(6) 0.8663(13) 0.6178(9) 0.098(7) Uiso 1 1 d .
O5W O 0.4418(3) 1.1174(7) 0.4643(5) 0.040(3) Uiso 1 1 d .
O6W O 0.6453(10) 1.157(2) 0.5704(17) 0.128(14) Uiso 0.7 1 d P
O8W O 0.5164(3) 1.1541(8) 0.4570(6) 0.052(3) Uiso 1 1 d .
O7W O 0.4484(6) 1.1932(15) 0.3541(11) 0.101(8) Uiso 0.9 1 d P
O9W O 0.5116(7) 0.7296(15) 0.6899(11) 0.067(7) Uiso 0.6 1 d P
O10W O 0.4559(5) 0.7584(12) 0.6084(9) 0.094(6) Uiso 1 1 d .
O11W O 0.4546(7) 0.6724(17) 0.7276(12) 0.104(9) Uiso 0.8 1 d P
O12W O 0.4312(7) 0.5819(16) 0.6316(12) 0.070(7) Uiso 0.6 1 d P
O13W O 0.5059(6) 0.5406(13) 0.6811(10) 0.077(6) Uiso 0.8 1 d P
O14W O 0.4971(6) 0.6265(14) 0.5755(11) 0.073(7) Uiso 0.7 1 d P
O15W O 0.5310(8) 0.4484(18) 0.5792(14) 0.082(9) Uiso 0.6 1 d P
O16W O 0.6263(11) 0.380(2) 0.3274(18) 0.094(13) Uiso 0.5 1 d P
O17W O 0.6067(10) 0.455(2) 0.5759(17) 0.110(13) Uiso 0.6 1 d P
O18W O 0.5680(9) 0.288(2) 0.5800(15) 0.092(10) Uiso 0.6 1 d P
O19W O 0.6155(5) 0.3596(12) 0.6760(9) 0.059(5) Uiso 0.7 1 d P
O20W O 0.5821(9) 0.508(2) 0.6651(15) 0.072(9) Uiso 0.5 1 d P
O21W O 0.6482(11) 0.464(2) 0.1591(18) 0.159(16) Uiso 0.8 1 d P
O22W O 0.6136(12) 0.336(3) 0.2033(19) 0.102(14) Uiso 0.5 1 d P
O23W O 0.677(2) 0.302(5) 0.214(3) 0.15(3) Uiso 0.4 1 d P
O24W O 0.5 1.1615(12) 0.25 0.042(5) Uiso 0.8 2 d SP
O25W O 0.5592(9) 0.471(2) 0.2448(15) 0.110(11) Uiso 0.7 1 d P
O26W O 0.7638(8) 0.9451(18) 0.4231(14) 0.083(9) Uiso 0.6 1 d P
O27W O 0.7159(9) 0.929(2) 0.5336(15) 0.113(11) Uiso 0.7 1 d P
O28W O 0.5436(4) 0.3585(10) 0.6940(7) 0.061(4) Uiso 0.9 1 d P
O29W O 0.7631(9) 0.711(2) 0.3716(15) 0.116(12) Uiso 0.7 1 d P

loop_
_atom_site_aniso_label
_atom_site_aniso_U_11
_atom_site_aniso_U_22
_atom_site_aniso_U_33
_atom_site_aniso_U_23
_atom_site_aniso_U_13
_atom_site_aniso_U_12
W1 0.0385(4) 0.0470(4) 0.0177(3) 0.0011(3) -0.0042(3) -0.0018(3)
W2 0.0473(5) 0.0461(4) 0.0196(4) -0.0016(3) -0.0029(3) 0.0013(3)
W3 0.0409(4) 0.0512(5) 0.0264(4) 0.0011(3) -0.0062(3) -0.0051(4)
W4 0.0377(4) 0.0489(5) 0.0166(3) 0.0031(3) 0.0006(3) 0.0039(3)
W5 0.0378(4) 0.0489(4) 0.0159(3) 0.0027(3) -0.0019(3) 0.0023(3)
W6 0.0472(4) 0.0434(4) 0.0224(4) 0.0034(3) -0.0015(3) 0.0000(3)
W7 0.0369(4) 0.0576(5) 0.0206(4) 0.0034(3) 0.0017(3) -0.0009(4)
W8 0.0343(4) 0.0583(5) 0.0282(4) 0.0028(4) -0.0010(3) -0.0013(4)
W9 0.0426(4) 0.0538(5) 0.0293(4) 0.0048(4) -0.0004(3) -0.0079(4)
W10 0.0353(4) 0.0486(5) 0.0296(4) 0.0011(3) -0.0032(3) 0.0015(3)
W11 0.0365(4) 0.0435(4) 0.0184(3) 0.0007(3) -0.0026(3) -0.0003(3)
W12 0.0454(5) 0.0464(5) 0.0281(4) 0.0024(3) -0.0062(3) -0.0071(4)
W13 0.0507(5) 0.0438(5) 0.0342(4) -0.0006(4) -0.0085(4) 0.0009(4)
W14 0.0423(4) 0.0549(5) 0.0238(4) 0.0069(3) -0.0011(3) -0.0075(4)
W15 0.0529(5) 0.0639(6) 0.0227(4) 0.0100(4) -0.0032(3) -0.0071(4)
W16 0.0571(5) 0.0544(5) 0.0382(5) 0.0143(4) -0.0065(4) -0.0132(4)
W17 0.0521(5) 0.0560(5) 0.0312(4) 0.0089(4) -0.0115(4) -0.0014(4)
W18 0.0426(4) 0.0490(5) 0.0345(4) 0.0033(4) -0.0091(3) 0.0036(4)
W19 0.0596(6) 0.0476(5) 0.0445(5) 0.0108(4) -0.0128(4) -0.0032(4)
W20 0.0435(4) 0.0533(5) 0.0289(4) -0.0012(4) 0.0000(3) 0.0059(4)
Sb1 0.0329(5) 0.0463(6) 0.0171(5) 0.0012(4) -0.0018(4) -0.0010(4)
Sb2 0.0402(6) 0.0451(6) 0.0220(5) 0.0043(4) -0.0053(4) -0.0024(5)
Ni1 0.0363(15) 0.0484(17) 0.0183(13) 0.0024(12) -0.0006(11) -0.0007(12)
Ni2 0.0370(15) 0.0491(17) 0.0179(13) -0.0001(12) -0.0023(11) 0.0005(12)

loop_
_atom_type_symbol
_atom_type_description
_atom_type_scat_dispersion_real
_atom_type_scat_dispersion_imag
_atom_type_scat_source
C C 0.0181 0.0091 'International Tables Vol C Tables 4.2.6.8 and 6.1.1.4'
N N 0.0311 0.018 'International Tables Vol C Tables 4.2.6.8 and 6.1.1.4'
Na Na 0.1353 0.1239 'International Tables Vol C Tables 4.2.6.8 and 6.1.1.4'
Ni Ni -3.0029 0.5091 'International Tables Vol C Tables 4.2.6.8 and 6.1.1.4'
O O 0.0492 0.0322 'International Tables Vol C Tables 4.2.6.8 and 6.1.1.4'
Sb Sb -0.0562 5.8946 'International Tables Vol C Tables 4.2.6.8 and 6.1.1.4'
W W -5.4734 5.5774 'International Tables Vol C Tables 4.2.6.8 and 6.1.1.4'
H H 0 0 'International Tables Vol C Tables 4.2.6.8 and 6.1.1.4'

loop_
_exptl_crystal_face_index_h
_exptl_crystal_face_index_k
_exptl_crystal_face_index_l
_exptl_crystal_face_perp_dist
27 4 0 0.0197
10 -12 1 0.0147
-10 12 -1 0.0244
1 1 -17 0.2415
-2 -1 17 0.2432
-27 -4 0 0.0197

loop_
_geom_angle_atom_site_label_1
_geom_angle_atom_site_label_2
_geom_angle_atom_site_label_3
_geom_angle
_geom_angle_site_symmetry_1
_geom_angle_site_symmetry_3
O1T W1 O1M 105.1(6) . .
O1T W1 O12 99.4(6) . .
O1M W1 O12 97.3(6) . .
O1T W1 O101 98.7(6) . .
O1M W1 O101 90.5(5) . .
O12 W1 O101 157.7(5) . .
O1T W1 O13 90.5(6) . .
O1M W1 O13 163.6(6) . .
O12 W1 O13 85.1(5) . .
O101 W1 O13 81.8(5) . .
O1T W1 O1S 161.9(5) . .
O1M W1 O1S 92.9(5) . .
O12 W1 O1S 75.3(5) . .
O101 W1 O1S 83.5(5) . .
O13 W1 O1S 72.0(5) . .
O1T W1 Na4 63.9(5) . .
O1M W1 Na4 109.6(4) . .
O12 W1 Na4 35.7(4) . .
O101 W1 Na4 155.8(4) . .
O13 W1 Na4 81.7(4) . .
O1S W1 Na4 107.9(3) . .
O2T W2 O26 103.3(6) . .
O2T W2 O24 100.9(6) . .
O26 W2 O24 88.8(5) . .
O2T W2 O23 98.1(6) . .
O26 W2 O23 88.3(6) . .
O24 W2 O23 160.9(5) . .
O2T W2 O12 97.6(6) . .
O26 W2 O12 159.0(5) . .
O24 W2 O12 89.8(5) . .
O23 W2 O12 86.2(5) . .
O2T W2 O1S 167.9(6) . .
O26 W2 O1S 86.5(5) . .
O24 W2 O1S 86.3(5) . .
O23 W2 O1S 74.8(5) . .
O12 W2 O1S 72.5(5) . .
O3T W3 O13 101.7(6) . .
O3T W3 O38 100.8(6) . .
O13 W3 O38 95.0(6) . .
O3T W3 O23 98.2(6) . .
O13 W3 O23 91.4(6) . .
O38 W3 O23 158.2(5) . .
O3T W3 O39 100.8(6) . .
O13 W3 O39 157.2(6) . .
O38 W3 O39 84.3(5) . .
O23 W3 O39 81.8(5) . .
O3T W3 O1S 169.4(6) . .
O13 W3 O1S 73.1(5) . .
O38 W3 O1S 89.0(5) . .
O23 W3 O1S 73.0(5) . .
O39 W3 O1S 84.1(5) . .
O4T W4 O4M 105.6(6) . .
O4T W4 O45 98.4(6) . .
O4M W4 O45 97.3(6) . .
O4T W4 O24 99.6(6) . .
O4M W4 O24 93.2(5) . .
O45 W4 O24 155.9(5) . .
O4T W4 O46 97.0(6) . .
O4M W4 O46 157.3(5) . .
O45 W4 O46 81.2(5) . .
O24 W4 O46 80.8(5) . .
O4T W4 O2S 167.8(5) . .
O4M W4 O2S 85.3(5) . .
O45 W4 O2S 74.4(5) . .
O24 W4 O2S 84.9(5) . .
O46 W4 O2S 72.4(4) . .
O5T W5 O5M 106.1(6) . .
O5T W5 O45 101.1(6) . .
O5M W5 O45 95.6(5) . .
O5T W5 O57 98.6(6) . .
O5M W5 O57 88.2(5) . .
O45 W5 O57 158.0(5) . .
O5T W5 O56 93.9(6) . .
O5M W5 O56 158.8(5) . .
O45 W5 O56 87.3(5) . .
O57 W5 O56 81.7(5) . .
O5T W5 O2S 165.6(5) . .
O5M W5 O2S 88.2(5) . .
O45 W5 O2S 74.9(5) . .
O57 W5 O2S 83.6(5) . .
O56 W5 O2S 72.2(4) . .
O6T W6 O46 101.0(6) . .
O6T W6 O56 101.7(6) . .
O46 W6 O56 92.1(6) . .
O6T W6 O26 101.9(6) . .
O46 W6 O26 86.5(5) . .
O56 W6 O26 156.2(5) . .
O6T W6 O69 98.4(6) . .
O46 W6 O69 159.6(6) . .
O56 W6 O69 90.1(6) . .
O26 W6 O69 83.4(6) . .
O6T W6 O2S 176.2(6) . .
O46 W6 O2S 76.6(5) . .
O56 W6 O2S 75.6(5) . .
O26 W6 O2S 81.0(5) . .
O69 W6 O2S 84.4(5) . .
O7T W7 O57 103.8(6) . .
O7T W7 O79 97.9(6) . .
O57 W7 O79 93.3(5) . .
O7T W7 O7M 102.0(6) . .
O57 W7 O7M 87.8(5) . .
O79 W7 O7M 159.2(6) . .
O7T W7 O78 97.6(6) . .
O57 W7 O78 158.1(6) . .
O79 W7 O78 88.4(5) . .
O7M W7 O78 83.1(5) . .
O7T W7 O3S 167.1(5) . .
O57 W7 O3S 86.5(5) . .
O79 W7 O3S 73.5(5) . .
O7M W7 O3S 85.9(5) . .
O78 W7 O3S 73.1(5) . .
O8T W8 O78 101.0(6) . .
O8T W8 O89 101.6(6) . .
O78 W8 O89 89.4(6) . .
O8T W8 O108 102.1(6) . .
O78 W8 O108 94.0(6) . .
O89 W8 O108 155.0(5) . .
O8T W8 O38 100.6(6) . .
O78 W8 O38 158.3(5) . .
O89 W8 O38 83.9(5) . .
O108 W8 O38 83.9(5) . .
O8T W8 O3S 174.8(6) . .
O78 W8 O3S 74.4(5) . .
O89 W8 O3S 76.1(5) . .
O108 W8 O3S 80.9(5) . .
O38 W8 O3S 83.9(5) . .
O9T W9 O69 101.5(7) . .
O9T W9 O39 102.6(7) . .
O69 W9 O39 94.4(6) . .
O9T W9 O79 98.6(7) . .
O69 W9 O79 90.2(6) . .
O39 W9 O79 157.0(6) . .
O9T W9 O89 96.7(6) . .
O69 W9 O89 160.9(6) . .
O39 W9 O89 87.2(6) . .
O79 W9 O89 81.4(5) . .
O9T W9 O3S 168.7(6) . .
O69 W9 O3S 86.0(5) . .
O39 W9 O3S 85.1(5) . .
O79 W9 O3S 72.7(5) . .
O89 W9 O3S 75.2(5) . .
O10T W10 O101 101.8(6) . .
O10T W10 O180 94.9(6) . .
O101 W10 O180 94.2(5) . .
O10T W10 O108 99.5(6) . .
O101 W10 O108 92.6(5) . .
O180 W10 O108 162.4(5) . .
O10T W10 O100 97.1(6) . .
O101 W10 O100 161.1(5) . .
O180 W10 O100 84.8(5) . .
O108 W10 O100 83.5(5) . .
O10T W10 O120 169.9(6) . .
O101 W10 O120 87.8(5) . .
O180 W10 O120 81.2(5) . .
O108 W10 O120 82.9(5) . .
O100 W10 O120 73.4(5) . .
O11T W11 O11M 105.0(6) . .
O11T W11 O120 101.2(5) . .
O11M W11 O120 98.7(5) . .
O11T W11 O112 95.8(6) . .
O11M W11 O112 96.7(5) . .
O120 W11 O112 153.2(5) . .
O11T W11 O113 92.2(5) . .
O11M W11 O113 162.4(5) . .
O120 W11 O113 74.1(5) . .
O112 W11 O113 84.8(5) . .
O11T W11 O11S 161.6(5) . .
O11M W11 O11S 91.2(5) . .
O120 W11 O11S 84.6(5) . .
O112 W11 O11S 73.3(5) . .
O113 W11 O11S 72.4(5) . .
O12T W12 O124 102.8(6) . .
O12T W12 O126 102.9(6) . .
O124 W12 O126 91.9(6) . .
O12T W12 O112 98.4(6) . .
O124 W12 O112 93.7(5) . .
O126 W12 O112 156.2(6) . .
O12T W12 O123 95.5(6) . .
O124 W12 O123 161.7(6) . .
O126 W12 O123 85.0(6) . .
O112 W12 O123 82.5(5) . .
O12T W12 O11S 165.6(6) . .
O124 W12 O11S 88.4(5) . .
O126 W12 O11S 85.4(5) . .
O112 W12 O11S 71.6(5) . .
O123 W12 O11S 73.4(5) . .
O13T W13 O139 103.3(7) . .
O13T W13 O123 100.1(7) . .
O139 W13 O123 95.7(6) . .
O13T W13 O138 102.5(6) . .
O139 W13 O138 89.1(6) . .
O123 W13 O138 155.1(6) . .
O13T W13 O113 96.3(6) . .
O139 W13 O113 158.8(6) . .
O123 W13 O113 88.5(6) . .
O138 W13 O113 78.8(5) . .
O13T W13 O11S 168.1(6) . .
O139 W13 O11S 88.0(6) . .
O123 W13 O11S 74.8(5) . .
O138 W13 O11S 81.0(5) . .
O113 W13 O11S 73.1(5) . .
O14T W14 O14M 104.5(6) . .
O14T W14 O145 98.9(6) . .
O14M W14 O145 100.3(6) . .
O14T W14 O124 100.8(6) . .
O14M W14 O124 88.7(5) . .
O145 W14 O124 155.5(6) . .
O14T W14 O146 98.9(6) . .
O14M W14 O146 154.9(5) . .
O145 W14 O146 84.7(6) . .
O124 W14 O146 78.0(5) . .
O14T W14 O12S 170.7(6) . .
O14M W14 O12S 84.0(5) . .
O145 W14 O12S 75.4(5) . .
O124 W14 O12S 83.1(5) . .
O146 W14 O12S 73.4(5) . .
O15A W15 O15B 103.2(8) . .
O15A W15 O157 102.2(8) . .
O15B W15 O157 95.2(7) . .
O15A W15 O145 97.1(7) . .
O15B W15 O145 91.1(6) . .
O157 W15 O145 157.7(6) . .
O15A W15 O156 94.2(7) . .
O15B W15 O156 162.3(6) . .
O157 W15 O156 83.9(6) . .
O145 W15 O156 83.7(6) . .
O15A W15 O12S 163.4(7) . .
O15B W15 O12S 90.9(6) . .
O157 W15 O12S 84.9(6) . .
O145 W15 O12S 73.6(5) . .
O156 W15 O12S 71.4(5) . .
O15A W15 Na7 52.7(7) . .
O15B W15 Na7 154.5(6) . .
O157 W15 Na7 98.1(5) . .
O145 W15 Na7 84.7(5) . .
O156 W15 Na7 41.9(5) . .
O12S W15 Na7 111.8(4) . .
O16T W16 O156 101.0(8) . .
O16T W16 O146 101.1(8) . .
O156 W16 O146 92.8(6) . .
O16T W16 O169 99.1(7) . .
O156 W16 O169 89.6(6) . .
O146 W16 O169 158.8(6) . .
O16T W16 O126 101.5(8) . .
O156 W16 O126 157.4(6) . .
O146 W16 O126 85.1(6) . .
O169 W16 O126 84.7(6) . .
O16T W16 O12S 175.5(7) . .
O156 W16 O12S 75.8(6) . .
O146 W16 O12S 76.1(5) . .
O169 W16 O12S 84.1(5) . .
O126 W16 O12S 81.8(5) . .
O17A W17 O17B 104.4(7) . .
O17A W17 O157 102.7(7) . .
O17B W17 O157 95.5(6) . .
O17A W17 O178 97.3(7) . .
O17B W17 O178 92.0(6) . .
O157 W17 O178 156.1(6) . .
O17A W17 O179 92.7(7) . .
O17B W17 O179 162.7(6) . .
O157 W17 O179 83.2(6) . .
O178 W17 O179 82.9(6) . .
O17A W17 O13S 162.4(6) . .
O17B W17 O13S 90.9(6) . .
O157 W17 O13S 84.0(6) . .
O178 W17 O13S 73.2(5) . .
O179 W17 O13S 71.8(5) . .
O18T W18 O178 98.7(7) . .
O18T W18 O189 100.5(7) . .
O178 W18 O189 89.6(6) . .
O18T W18 O180 102.9(6) . .
O178 W18 O180 91.9(6) . .
O189 W18 O180 156.0(6) . .
O18T W18 O138 100.7(7) . .
O178 W18 O138 160.6(6) . .
O189 W18 O138 85.6(6) . .
O180 W18 O138 85.0(5) . .
O18T W18 O13S 173.1(6) . .
O178 W18 O13S 74.9(5) . .
O189 W18 O13S 77.1(6) . .
O180 W18 O13S 80.3(5) . .
O138 W18 O13S 85.7(5) . .
O19T W19 O179 102.9(8) . .
O19T W19 O169 103.1(8) . .
O179 W19 O169 98.5(7) . .
O19T W19 O189 97.0(8) . .
O179 W19 O189 88.1(6) . .
O169 W19 O189 156.7(6) . .
O19T W19 O139 99.7(8) . .
O179 W19 O139 155.1(6) . .
O169 W19 O139 86.3(6) . .
O189 W19 O139 78.8(6) . .
O19T W19 O13S 171.1(7) . .
O179 W19 O13S 75.3(6) . .
O169 W19 O13S 85.8(6) . .
O189 W19 O13S 74.3(5) . .
O139 W19 O13S 80.7(5) . .
O20B W20 O20A 103.7(7) . .
O20B W20 O100 102.7(6) . .
O20A W20 O100 102.0(6) . .
O20B W20 O113 98.4(6) . .
O20A W20 O113 100.4(6) . .
O100 W20 O113 144.4(5) . .
O20B W20 O120 93.4(6) . .
O20A W20 O120 162.5(6) . .
O100 W20 O120 77.3(5) . .
O113 W20 O120 73.1(5) . .
O20B W20 O138 167.7(6) . .
O20A W20 O138 85.0(6) . .
O100 W20 O138 83.5(5) . .
O113 W20 O138 71.3(5) . .
O120 W20 O138 77.5(5) . .
O2S Sb1 O1S 90.3(5) . .
O2S Sb1 O3S 89.2(5) . .
O1S Sb1 O3S 91.7(5) . .
O13S Sb2 O12S 88.6(5) . .
O13S Sb2 O11S 92.7(5) . .
O12S Sb2 O11S 92.5(5) . .
O1M Ni1 O11M 88.9(5) . .
O1M Ni1 O4M 89.0(5) . .
O11M Ni1 O4M 90.8(5) . .
O1M Ni1 O14M 93.2(5) . .
O11M Ni1 O14M 88.7(5) . .
O4M Ni1 O14M 177.7(5) . .
O1M Ni1 O1L 92.0(5) . .
O11M Ni1 O1L 178.6(5) . .
O4M Ni1 O1L 90.4(5) . .
O14M Ni1 O1L 90.1(5) . .
O1M Ni1 N1 170.6(5) . .
O11M Ni1 N1 100.1(5) . .
O4M Ni1 N1 88.2(5) . .
O14M Ni1 N1 89.6(5) . .
O1L Ni1 N1 79.0(5) . .
O11T Ni2 O3L 173.5(5) . .
O11T Ni2 O7M 90.4(5) . .
O3L Ni2 O7M 93.5(5) . .
O11T Ni2 O5M 90.6(5) . .
O3L Ni2 O5M 94.9(5) . .
O7M Ni2 O5M 85.9(5) . .
O11T Ni2 N4 97.4(5) . .
O3L Ni2 N4 79.4(5) . .
O7M Ni2 N4 169.5(6) . .
O5M Ni2 N4 87.1(5) . .
O11T Ni2 O1 88.7(6) . .
O3L Ni2 O1 85.9(6) . .
O7M Ni2 O1 93.0(6) . .
O5M Ni2 O1 178.7(6) . .
N4 Ni2 O1 94.1(6) . .
C2 N1 C6 119.9(15) . .
C2 N1 Ni1 114.4(12) . .
C6 N1 Ni1 125.7(12) . .
N1 C2 C3 118.9(17) . 2_655
N1 C2 C7 112.5(15) . .
C3 C2 C7 128.5(16) 2_655 .
N4 C3 C2 121.2(17) . 2_655
N4 C3 C8 112.3(15) . .
C2 C3 C8 126.5(17) 2_655 .
C5 N4 C3 118.0(15) 2_655 .
C5 N4 Ni2 126.5(12) 2_655 .
C3 N4 Ni2 112.5(11) . .
N4 C5 C6 121.4(16) 2_655 .
N1 C6 C5 120.3(16) . .
C8 O4L Na2 152.7(13) . 6_575
C8 O4L Na4 86.1(11) . 6_575
Na2 O4L Na4 116.8(6) 6_575 6_575
C7 O2L Na3 123.8(11) . .
C7 O2L Na2 113.5(11) . 5_676
Na3 O2L Na2 121.4(5) . 5_676
C7 O2L Na2 84.5(10) . .
Na3 O2L Na2 87.5(4) . .
Na2 O2L Na2 110.2(5) 5_676 .
O2L C7 O1L 124.6(16) . .
O2L C7 C2 119.0(15) . .
O1L C7 C2 116.4(15) . .
O2L C7 Na2 69.3(9) . .
O1L C7 Na2 57.2(9) . .
C2 C7 Na2 165.3(12) . .
O4L C8 O3L 124.7(17) . .
O4L C8 C3 121.4(16) . .
O3L C8 C3 113.5(16) . .
O4L C8 Na4 68.3(10) . 6_575
O3L C8 Na4 56.6(9) . 6_575
C3 C8 Na4 170.0(13) . 6_575
C7 O1L Ni1 115.4(11) . .
C7 O1L Na2 96.4(10) . .
Ni1 O1L Na2 135.6(6) . .
C8 O3L Ni2 116.8(11) . .
C8 O3L Na4 97.3(11) . 6_575
Ni2 O3L Na4 141.4(6) . 6_575
O1T Na1 O3W 163.3(9) . .
O1T Na1 O4W 94.1(7) . .
O3W Na1 O4W 88.7(9) . .
O1T Na1 O17B 86.1(5) . .
O3W Na1 O17B 110.0(8) . .
O4W Na1 O17B 94.9(7) . .
O1T Na1 O15B 93.9(6) . .
O3W Na1 O15B 87.4(8) . .
O4W Na1 O15B 164.8(8) . .
O17B Na1 O15B 72.8(5) . .
O1T Na1 O2W 72.9(5) . .
O3W Na1 O2W 90.4(8) . .
O4W Na1 O2W 101.0(7) . .
O17B Na1 O2W 154.4(6) . .
O15B Na1 O2W 93.7(5) . .
O1T Na1 Na4 51.6(4) . .
O3W Na1 Na4 112.7(8) . .
O4W Na1 Na4 82.8(6) . .
O17B Na1 Na4 137.1(5) . .
O15B Na1 Na4 112.2(4) . .
O2W Na1 Na4 29.2(4) . .
O4L Na2 O8W 99.9(6) 6_576 .
O4L Na2 O1L 129.5(6) 6_576 .
O8W Na2 O1L 129.5(6) . .
O4L Na2 O2L 69.3(5) 6_576 5_676
O8W Na2 O2L 101.7(5) . 5_676
O1L Na2 O2L 88.8(5) . 5_676
O4L Na2 O2L 139.0(6) 6_576 .
O8W Na2 O2L 85.1(5) . .
O1L Na2 O2L 52.3(4) . .
O2L Na2 O2L 69.8(5) 5_676 .
O4L Na2 O24 110.6(5) 6_576 .
O8W Na2 O24 90.0(5) . .
O1L Na2 O24 82.5(4) . .
O2L Na2 O24 168.2(5) 5_676 .
O2L Na2 O24 110.1(5) . .
O4L Na2 C7 144.3(6) 6_576 .
O8W Na2 C7 105.9(6) . .
O1L Na2 C7 26.5(5) . .
O2L Na2 C7 81.6(5) 5_676 .
O2L Na2 C7 26.3(4) . .
O24 Na2 C7 93.8(5) . .
O4L Na2 Na3 139.1(5) 6_576 .
O8W Na2 Na3 44.3(4) . .
O1L Na2 Na3 85.9(4) . .
O2L Na2 Na3 95.9(4) 5_676 .
O2L Na2 Na3 43.8(3) . .
O24 Na2 Na3 91.4(3) . .
C7 Na2 Na3 61.7(4) . .
O4L Na2 Na4 34.6(4) 6_576 .
O8W Na2 Na4 121.9(5) . .
O1L Na2 Na4 106.7(4) . .
O2L Na2 Na4 91.8(4) 5_676 .
O2L Na2 Na4 150.7(4) . .
O24 Na2 Na4 83.2(3) . .
C7 Na2 Na4 132.0(4) . .
Na3 Na2 Na4 165.4(3) . .
O5W Na3 O4T 161.7(6) . .
O5W Na3 O5T 104.8(5) . 2_655
O4T Na3 O5T 83.8(5) . 2_655
O5W Na3 O7W 87.7(8) . .
O4T Na3 O7W 110.2(8) . .
O5T Na3 O7W 77.2(8) 2_655 .
O5W Na3 O2L 85.1(5) . .
O4T Na3 O2L 78.4(5) . .
O5T Na3 O2L 91.5(5) 2_655 .
O7W Na3 O2L 164.6(8) . .
O5W Na3 O8W 88.4(5) . .
O4T Na3 O8W 82.7(5) . .
O5T Na3 O8W 166.5(6) 2_655 .
O7W Na3 O8W 106.6(8) . .
O2L Na3 O8W 86.8(5) . .
O5W Na3 Na2 98.6(4) . .
O4T Na3 Na2 64.4(4) . .
O5T Na3 Na2 131.5(4) 2_655 .
O7W Na3 Na2 146.3(7) . .
O2L Na3 Na2 48.7(3) . .
O8W Na3 Na2 41.2(4) . .
O6W Na4 O2W 157.6(12) . .
O6W Na4 O3L 83.4(12) . 6_576
O2W Na4 O3L 82.6(5) . 6_576
O6W Na4 O12 101.7(12) . .
O2W Na4 O12 100.5(5) . .
O3L Na4 O12 136.3(5) 6_576 .
O6W Na4 O7T 83.7(11) . 6_576
O2W Na4 O7T 77.4(5) . 6_576
O3L Na4 O7T 83.7(5) 6_576 6_576
O12 Na4 O7T 139.8(6) . 6_576
O6W Na4 O4L 96.6(11) . 6_576
O2W Na4 O4L 88.3(5) . 6_576
O3L Na4 O4L 51.7(4) 6_576 6_576
O12 Na4 O4L 84.7(5) . 6_576
O7T Na4 O4L 134.7(5) 6_576 6_576
O6W Na4 C8 91.1(12) . 6_576
O2W Na4 C8 83.9(5) . 6_576
O3L Na4 C8 26.1(5) 6_576 6_576
O12 Na4 C8 110.4(6) . 6_576
O7T Na4 C8 109.3(6) 6_576 6_576
O4L Na4 C8 25.7(5) 6_576 6_576
O6W Na4 W1 120.5(11) . .
O2W Na4 W1 79.3(4) . .
O3L Na4 W1 148.4(4) 6_576 .
O12 Na4 W1 27.7(3) . .
O7T Na4 W1 116.9(4) 6_576 .
O4L Na4 W1 101.8(4) 6_576 .
C8 Na4 W1 125.3(5) 6_576 .
O6W Na4 Na2 108.5(11) . .
O2W Na4 Na2 86.0(4) . .
O3L Na4 Na2 79.7(4) 6_576 .
O12 Na4 Na2 57.3(4) . .
O7T Na4 Na2 157.9(4) 6_576 .
O4L Na4 Na2 28.6(3) 6_576 .
C8 Na4 Na2 53.7(4) 6_576 .
W1 Na4 Na2 73.37(18) . .
O6W Na4 Na1 148.9(11) . .
O2W Na4 Na1 29.8(4) . .
O3L Na4 Na1 110.3(4) 6_576 .
O12 Na4 Na1 87.6(4) . .
O7T Na4 Na1 70.8(4) 6_576 .
O4L Na4 Na1 113.9(4) 6_576 .
C8 Na4 Na1 113.6(4) 6_576 .
W1 Na4 Na1 60.74(16) . .
Na2 Na4 Na1 101.5(2) . .
O9W Na5 O14W 102.9(12) . .
O9W Na5 O11W 79.2(12) . .
O14W Na5 O11W 177.5(13) . .
O9W Na5 O12W 162.6(13) . .
O14W Na5 O12W 93.4(11) . .
O11W Na5 O12W 84.3(12) . .
O9W Na5 O10W 81.3(10) . .
O14W Na5 O10W 84.5(10) . .
O11W Na5 O10W 94.5(11) . .
O12W Na5 O10W 94.6(10) . .
O9W Na5 O13W 97.6(11) . .
O14W Na5 O13W 83.6(10) . .
O11W Na5 O13W 97.5(11) . .
O12W Na5 O13W 90.0(10) . .
O10W Na5 O13W 167.5(11) . .
O9W Na5 Na7 89.4(9) . .
O14W Na5 Na7 44.2(8) . .
O11W Na5 Na7 137.6(10) . .
O12W Na5 Na7 106.7(9) . .
O10W Na5 Na7 124.2(8) . .
O13W Na5 Na7 43.3(7) . .
O20W Na6 O19W 89.5(13) . .
O20W Na6 O28W 98.0(13) . .
O19W Na6 O28W 88.3(10) . .
O20W Na6 O15W 89.9(14) . .
O19W Na6 O15W 173.9(14) . .
O28W Na6 O15W 97.8(12) . .
O20W Na6 O17W 75.2(15) . .
O19W Na6 O17W 86.1(13) . .
O28W Na6 O17W 171.2(14) . .
O15W Na6 O17W 87.9(15) . .
O20W Na6 O18W 168.6(15) . .
O19W Na6 O18W 89.3(12) . .
O28W Na6 O18W 93.3(11) . .
O15W Na6 O18W 90.1(13) . .
O17W Na6 O18W 93.4(15) . .
O20W Na6 Na7 47.1(10) . .
O19W Na6 Na7 136.3(10) . .
O28W Na6 Na7 100.1(8) . .
O15W Na6 Na7 42.9(10) . .
O17W Na6 Na7 79.5(12) . .
O18W Na6 Na7 132.2(11) . .
O15W Na7 O156 85.7(12) . .
O15W Na7 O20W 90.5(14) . .
O156 Na7 O20W 103.3(12) . .
O15W Na7 O13W 97.4(13) . .
O156 Na7 O13W 164.9(11) . .
O20W Na7 O13W 91.5(13) . .
O15W Na7 O14W 105.5(13) . .
O156 Na7 O14W 82.1(9) . .
O20W Na7 O14W 163.6(14) . .
O13W Na7 O14W 82.9(10) . .
O15W Na7 O15A 149.5(13) . .
O156 Na7 O15A 66.2(7) . .
O20W Na7 O15A 85.0(11) . .
O13W Na7 O15A 112.9(10) . .
O14W Na7 O15A 83.0(9) . .
O15W Na7 Na6 46.3(10) . .
O156 Na7 Na6 97.5(8) . .
O20W Na7 Na6 44.3(10) . .
O13W Na7 Na6 95.2(9) . .
O14W Na7 Na6 151.4(10) . .
O15A Na7 Na6 123.2(8) . .
O15W Na7 W15 122.3(12) . .
O156 Na7 W15 37.0(5) . .
O20W Na7 W15 96.7(11) . .
O13W Na7 W15 139.2(9) . .
O14W Na7 W15 78.1(8) . .
O15A Na7 W15 29.5(4) . .
Na6 Na7 W15 118.3(6) . .
O15W Na7 Na5 119.6(12) . .
O156 Na7 Na5 120.2(8) . .
O20W Na7 Na5 127.0(12) . .
O13W Na7 Na5 45.7(7) . .
O14W Na7 Na5 41.0(7) . .
O15A Na7 Na5 86.2(6) . .
Na6 Na7 Na5 140.2(7) . .
W15 Na7 Na5 100.5(5) . .
O21W Na8 O22W 81.4(19) . .
O21W Na8 O13T 94.7(16) . .
O22W Na8 O13T 122.0(18) . .
O21W Na8 O23W 93(2) . .
O22W Na8 O23W 69(2) . .
O13T Na8 O23W 167(2) . .
O21W Na8 O16W 150(2) . .
O22W Na8 O16W 83.2(18) . .
O13T Na8 O16W 72.2(14) . .
O23W Na8 O16W 105(2) . .
W1 O1M Ni1 175.6(8) . .
Sb1 O1S W1 111.1(6) . .
Sb1 O1S W2 129.5(6) . .
W1 O1S W2 93.9(5) . .
Sb1 O1S W3 127.0(6) . .
W1 O1S W3 94.9(5) . .
W2 O1S W3 91.5(4) . .
W1 O1T Na1 166.3(8) . .
Sb1 O2S W5 111.2(5) . .
Sb1 O2S W6 141.1(6) . .
W5 O2S W6 95.0(4) . .
Sb1 O2S W4 112.5(5) . .
W5 O2S W4 92.6(4) . .
W6 O2S W4 93.7(4) . .
Sb1 O3S W9 137.4(6) . .
Sb1 O3S W7 113.4(5) . .
W9 O3S W7 95.0(5) . .
Sb1 O3S W8 116.0(6) . .
W9 O3S W8 92.0(4) . .
W7 O3S W8 93.5(4) . .
W4 O4M Ni1 142.5(8) . .
W4 O4T Na3 165.4(8) . .
W5 O5M Ni2 132.2(7) . .
W5 O5T Na3 156.2(7) . 2_655
W7 O7M Ni2 129.6(7) . .
W7 O7T Na4 131.0(7) . 6_575
W11 O11M Ni1 176.3(7) . .
Sb2 O11S W11 108.6(5) . .
Sb2 O11S W12 125.5(6) . .
W11 O11S W12 94.6(5) . .
Sb2 O11S W13 128.4(6) . .
W11 O11S W13 101.5(5) . .
W12 O11S W13 91.6(4) . .
W11 O11T Ni2 170.2(8) . .
W1 O12 W2 117.8(7) . .
W1 O12 Na4 116.5(6) . .
W2 O12 Na4 122.7(6) . .
Sb2 O12S W15 113.1(6) . .
Sb2 O12S W14 113.0(6) . .
W15 O12S W14 93.0(5) . .
Sb2 O12S W16 139.6(7) . .
W15 O12S W16 95.2(5) . .
W14 O12S W16 92.7(5) . .
W3 O13 W1 119.9(7) . .
Sb2 O13S W17 112.8(6) . .
Sb2 O13S W18 114.6(6) . .
W17 O13S W18 94.3(5) . .
Sb2 O13S W19 138.9(6) . .
W17 O13S W19 95.0(5) . .
W18 O13S W19 91.5(5) . .
W13 O13T Na8 161.7(11) . .
W14 O14M Ni1 142.2(7) . .
W15 O15A Na7 97.8(9) . .
W15 O15B Na1 138.2(8) . .
W17 O17B Na1 137.1(8) . .
W2 O23 W3 120.7(7) . .
W2 O24 W4 144.5(7) . .
W2 O24 Na2 108.5(5) . .
W4 O24 Na2 106.7(5) . .
W2 O26 W6 144.0(7) . .
W3 O38 W8 147.5(7) . .
W9 O39 W3 145.3(8) . .
W5 O45 W4 116.9(6) . .
W6 O46 W4 117.2(6) . .
W6 O56 W5 116.6(6) . .
W7 O57 W5 151.6(7) . .
W9 O69 W6 156.2(8) . .
W8 O78 W7 118.6(7) . .
W7 O79 W9 118.7(7) . .
W8 O89 W9 116.0(6) . .
W20 O100 W10 114.7(6) . .
W10 O101 W1 168.6(7) . .
W8 O108 W10 135.1(7) . .
W12 O112 W11 119.2(6) . .
W20 O113 W13 107.4(6) . .
W20 O113 W11 101.8(5) . .
W13 O113 W11 112.5(6) . .
W11 O120 W20 105.0(5) . .
W11 O120 W10 160.3(7) . .
W20 O120 W10 94.5(5) . .
W13 O123 W12 119.2(7) . .
W12 O124 W14 145.0(7) . .
W12 O126 W16 140.8(8) . .
W18 O138 W13 137.8(7) . .
W18 O138 W20 125.6(6) . .
W13 O138 W20 96.2(5) . .
W13 O139 W19 150.8(9) . .
W14 O145 W15 117.0(7) . .
W16 O146 W14 117.8(7) . .
W16 O156 W15 117.4(7) . .
W16 O156 Na7 137.0(9) . .
W15 O156 Na7 101.1(7) . .
W17 O157 W15 142.4(9) . .
W19 O169 W16 160.8(9) . .
W18 O178 W17 117.4(7) . .
W19 O179 W17 117.8(7) . .
W18 O180 W10 140.0(7) . .
W18 O189 W19 117.1(8) . .
Na4 O2W Na1 120.9(6) . .
Na2 O8W Na3 94.6(6) . .
Na7 O13W Na5 90.9(10) . .
Na5 O14W Na7 94.8(11) . .
Na7 O15W Na6 90.8(14) . .
Na6 O20W Na7 88.7(14) . .

loop_
_geom_bond_atom_site_label_1
_geom_bond_atom_site_label_2
_geom_bond_distance
_geom_bond_site_symmetry_2
W1 O1T 1.723(14) .
W1 O1M 1.761(12) .
W1 O12 1.905(13) .
W1 O101 1.980(12) .
W1 O13 2.090(13) .
W1 O1S 2.254(13) .
W1 Na4 3.662(8) .
W2 O2T 1.735(15) .
W2 O26 1.891(13) .
W2 O24 1.903(12) .
W2 O23 1.930(13) .
W2 O12 1.989(13) .
W2 O1S 2.309(12) .
W3 O3T 1.697(14) .
W3 O13 1.852(13) .
W3 O38 1.872(13) .
W3 O23 1.934(13) .
W3 O39 2.026(14) .
W3 O1S 2.379(12) .
W4 O4T 1.730(13) .
W4 O4M 1.776(13) .
W4 O45 1.936(13) .
W4 O24 1.940(12) .
W4 O46 2.062(13) .
W4 O2S 2.290(11) .
W5 O5T 1.725(13) .
W5 O5M 1.768(12) .
W5 O45 1.933(13) .
W5 O57 2.021(12) .
W5 O56 2.073(13) .
W5 O2S 2.272(11) .
W6 O6T 1.731(15) .
W6 O46 1.841(12) .
W6 O56 1.872(13) .
W6 O26 1.962(13) .
W6 O69 1.982(13) .
W6 O2S 2.281(11) .
W7 O7T 1.723(14) .
W7 O57 1.823(12) .
W7 O79 1.927(13) .
W7 O7M 1.958(13) .
W7 O78 1.987(13) .
W7 O3S 2.274(12) .
W8 O8T 1.727(14) .
W8 O78 1.882(14) .
W8 O89 1.897(13) .
W8 O108 1.911(13) .
W8 O38 1.971(13) .
W8 O3S 2.295(12) .
W9 O9T 1.725(15) .
W9 O69 1.825(13) .
W9 O39 1.832(14) .
W9 O79 1.969(13) .
W9 O89 1.979(13) .
W9 O3S 2.273(12) .
W10 O10T 1.722(14) .
W10 O101 1.837(12) .
W10 O180 1.927(12) .
W10 O108 1.938(13) .
W10 O100 2.014(13) .
W10 O120 2.235(12) .
W11 O11T 1.751(13) .
W11 O11M 1.757(12) .
W11 O120 1.930(12) .
W11 O112 1.943(12) .
W11 O113 2.219(13) .
W11 O11S 2.231(12) .
W12 O12T 1.728(14) .
W12 O124 1.821(13) .
W12 O126 1.880(14) .
W12 O112 1.930(12) .
W12 O123 2.007(14) .
W12 O11S 2.314(12) .
W13 O13T 1.729(15) .
W13 O139 1.798(15) .
W13 O123 1.870(14) .
W13 O138 2.001(14) .
W13 O113 2.047(13) .
W13 O11S 2.351(12) .
W14 O14T 1.729(14) .
W14 O14M 1.802(12) .
W14 O145 1.874(15) .
W14 O124 2.023(13) .
W14 O146 2.035(14) .
W14 O12S 2.295(13) .
W15 O15A 1.732(19) .
W15 O15B 1.751(15) .
W15 O157 1.926(15) .
W15 O145 2.009(14) .
W15 O156 2.135(15) .
W15 O12S 2.269(13) .
W15 Na7 3.483(19) .
W16 O16T 1.742(19) .
W16 O156 1.824(15) .
W16 O146 1.858(14) .
W16 O169 1.948(15) .
W16 O126 1.982(15) .
W16 O12S 2.315(13) .
W17 O17A 1.732(16) .
W17 O17B 1.752(14) .
W17 O157 1.903(15) .
W17 O178 2.016(14) .
W17 O179 2.128(15) .
W17 O13S 2.253(13) .
W18 O18T 1.728(16) .
W18 O178 1.877(14) .
W18 O189 1.895(15) .
W18 O180 1.924(12) .
W18 O138 1.965(14) .
W18 O13S 2.286(13) .
W19 O19T 1.724(19) .
W19 O179 1.818(15) .
W19 O169 1.868(15) .
W19 O189 1.983(15) .
W19 O139 2.017(15) .
W19 O13S 2.335(13) .
W20 O20B 1.725(14) .
W20 O20A 1.752(15) .
W20 O100 1.853(13) .
W20 O113 2.005(13) .
W20 O120 2.199(12) .
W20 O138 2.375(14) .
Sb1 O2S 1.999(11) .
Sb1 O1S 2.004(13) .
Sb1 O3S 2.007(12) .
Sb2 O13S 1.984(13) .
Sb2 O12S 1.991(13) .
Sb2 O11S 2.023(13) .
Ni1 O1M 1.999(13) .
Ni1 O11M 2.022(12) .
Ni1 O4M 2.029(13) .
Ni1 O14M 2.039(12) .
Ni1 O1L 2.043(12) .
Ni1 N1 2.089(14) .
Ni2 O11T 2.001(13) .
Ni2 O3L 2.029(13) .
Ni2 O7M 2.040(13) .
Ni2 O5M 2.045(12) .
Ni2 N4 2.069(14) .
Ni2 O1 2.080(15) .
N1 C2 1.33(2) .
N1 C6 1.33(2) .
C2 C3 1.40(3) 2_655
C2 C7 1.54(2) .
C3 N4 1.33(2) .
C3 C2 1.40(3) 2_655
C3 C8 1.55(2) .
N4 C5 1.33(2) 2_655
C5 N4 1.33(2) 2_655
C5 C6 1.37(2) .
O4L C8 1.23(2) .
O4L Na2 2.230(15) 6_575
O4L Na4 2.642(15) 6_575
O2L C7 1.26(2) .
O2L Na3 2.445(14) .
O2L Na2 2.611(15) 5_676
O2L Na2 2.653(14) .
C7 O1L 1.27(2) .
C7 Na2 2.823(19) .
C8 O3L 1.26(2) .
C8 Na4 2.84(2) 6_575
O1L Na2 2.387(14) .
O3L Na4 2.389(14) 6_575
Na1 O1T 2.297(16) .
Na1 O3W 2.38(3) .
Na1 O4W 2.41(3) .
Na1 O17B 2.412(16) .
Na1 O15B 2.415(17) .
Na1 O2W 2.426(16) .
Na1 Na4 4.184(11) .
Na2 O4L 2.230(15) 6_576
Na2 O8W 2.331(17) .
Na2 O2L 2.611(15) 5_676
Na2 O24 2.763(15) .
Na2 Na3 3.529(11) .
Na2 Na4 4.155(11) .
Na3 O5W 2.338(15) .
Na3 O4T 2.343(15) .
Na3 O5T 2.366(15) 2_655
Na3 O7W 2.44(3) .
Na3 O8W 2.471(17) .
Na4 O6W 2.36(5) .
Na4 O2W 2.382(16) .
Na4 O3L 2.389(14) 6_576
Na4 O12 2.391(15) .
Na4 O7T 2.463(16) 6_576
Na4 O4L 2.642(15) 6_576
Na4 C8 2.84(2) 6_576
Na5 O9W 2.32(3) .
Na5 O14W 2.34(3) .
Na5 O11W 2.34(4) .
Na5 O12W 2.42(3) .
Na5 O10W 2.53(3) .
Na5 O13W 2.54(3) .
Na5 Na7 3.55(2) .
Na6 O20W 2.27(4) .
Na6 O19W 2.30(3) .
Na6 O28W 2.31(3) .
Na6 O15W 2.35(4) .
Na6 O17W 2.43(5) .
Na6 O18W 2.58(4) .
Na6 Na7 3.25(3) .
Na7 O15W 2.21(4) .
Na7 O156 2.37(2) .
Na7 O20W 2.38(4) .
Na7 O13W 2.43(3) .
Na7 O14W 2.48(3) .
Na7 O15A 2.80(3) .
Na8 O21W 2.42(6) .
Na8 O22W 2.44(6) .
Na8 O13T 2.51(4) .
Na8 O23W 2.58(9) .
Na8 O16W 2.68(6) .
O5T Na3 2.366(15) 2_655
O7T Na4 2.463(16) 6_575

loop_
_platon_squeeze_void_nr
_platon_squeeze_void_average_x
_platon_squeeze_void_average_y
_platon_squeeze_void_average_z
_platon_squeeze_void_volume
_platon_squeeze_void_count_electrons
_platon_squeeze_void_content
1 0.250 0.128 0.042 2045 533 ' '
2 0.250 0.750 0.000 45 18 ' '
3 0.750 0.628 0.042 2045 533 ' '
4 0.750 0.250 0.000 45 18 ' '
5 0.250 0.250 0.500 45 18 ' '
6 0.750 0.750 0.500 45 18 ' '
